data_4078239
loop_
_publ_author_name
'Azua, Arturo'
'Mata, Jose A.'
'Peris, Eduardo'
'Lamaty, Frederic'
'Martinez, Jean'
'Colacino, Evelina'

_publ_section_title
;
 Alternative Energy Input for Transfer Hydrogenation using Iridium NHC
 Based Catalysts in Glycerol as Hydrogen Donor and Solvent
;
_journal_issue 10
_journal_name_full Organometallics
_journal_page_first 3911
_journal_paper_doi 10.1021/om300109e
_journal_volume 31
_journal_year 2012
_chemical_formula_moiety 'C31 H40 Cl Ir N2 O6'
_chemical_formula_sum 'C31 H40 Cl Ir N2 O6'
_chemical_formula_weight 764.30
_chemical_name_systematic
;
 ? 
;
_space_group_crystal_system monoclinic
_space_group_IT_number 14
_space_group_name_Hall '-P 2ybc'
_space_group_name_H-M_alt 'P 1 21/c 1'
_symmetry_space_group_name_Hall '-P 2ybc'
_symmetry_space_group_name_H-M 'P 1 21/c 1'
_atom_sites_solution_hydrogens geom
_atom_sites_solution_primary direct
_atom_sites_solution_secondary difmap
_audit_creation_date 2011-11-26
_audit_creation_method
;
  Olex2 1.1
  (compiled Nov  1 2011 20:42:30, GUI svn.r3906)
;
_cell_angle_alpha 90.00
_cell_angle_beta 97.129(3)
_cell_angle_gamma 90.00
_cell_formula_units_Z 4
_cell_length_a 9.9905(10)
_cell_length_b 22.494(3)
_cell_length_c 13.6491(15)
_cell_measurement_temperature 293(2)
_cell_volume 3043.6(6)
_computing_molecular_graphics
;
O. V. Dolomanov, L. J. Bourhis, R. J. Gildea, J. A. K. Howard and H. Puschmann,
OLEX2: a complete structure solution, refinement and analysis program.
J. Appl. Cryst. (2009). 42, 339-341.
;
_computing_publication_material
;
O. V. Dolomanov, L. J. Bourhis, R. J. Gildea, J. A. K. Howard and H. Puschmann,
OLEX2: a complete structure solution, refinement and analysis program.
J. Appl. Cryst. (2009). 42, 339-341.
;
_computing_structure_refinement
;
SHELXL, G.M. Sheldrick, Acta Cryst.
2008). A64, 112-122
;
_computing_structure_solution 'SHELXS-97 (Sheldrick, 1990)'
_diffrn_ambient_temperature 293(2)
_diffrn_measured_fraction_theta_full 1.000
_diffrn_measured_fraction_theta_max 1.000
_diffrn_radiation_monochromator graphite
_diffrn_radiation_type 'MO K\a'
_diffrn_radiation_wavelength 0.71073
_diffrn_reflns_av_R_equivalents 0.0662
_diffrn_reflns_av_unetI/netI 0.0832
_diffrn_reflns_limit_h_max 10
_diffrn_reflns_limit_h_min -12
_diffrn_reflns_limit_k_max 29
_diffrn_reflns_limit_k_min -27
_diffrn_reflns_limit_l_max 17
_diffrn_reflns_limit_l_min -15
_diffrn_reflns_number 20195
_diffrn_reflns_theta_full 27.50
_diffrn_reflns_theta_max 27.50
_diffrn_reflns_theta_min 1.76
_diffrn_source 'fine-focus sealed tube'
_diffrn_source_current 40.0
_diffrn_source_power 2.0
_diffrn_source_voltage 50.0
_exptl_absorpt_coefficient_mu 4.520
_exptl_absorpt_correction_T_max 1
_exptl_absorpt_correction_T_min 0.686936
_exptl_absorpt_correction_type multi-scan
_exptl_absorpt_process_details
;
SADABS v.2.03 (Bruker,200?) was used for absorption correction.
R(int) was 0.0647 before and 0.0413 after correction.
The Ratio of minimum to maximum transmission is 0.6869.
The \l/2 correction factor is 0.0015.
;
_exptl_crystal_density_diffrn 1.668
_exptl_crystal_density_method 'not measured'
_exptl_crystal_F_000 1528
_exptl_crystal_size_max 0.18
_exptl_crystal_size_mid 0.15
_exptl_crystal_size_min 0.11
_refine_diff_density_max 4.134
_refine_diff_density_min -1.208
_refine_diff_density_rms 0.176
_refine_ls_extinction_method none
_refine_ls_goodness_of_fit_ref 1.053
_refine_ls_hydrogen_treatment constr
_refine_ls_matrix_type full
_refine_ls_number_parameters 376
_refine_ls_number_reflns 6984
_refine_ls_number_restraints 0
_refine_ls_restrained_S_all 1.053
_refine_ls_R_factor_all 0.1140
_refine_ls_R_factor_gt 0.0574
_refine_ls_shift/su_max 0.000
_refine_ls_shift/su_mean 0.000
_refine_ls_structure_factor_coef Fsqd
_refine_ls_weighting_details 'calc w=1/[\s^2^(Fo^2^)+(0.0789P)^2^+0.0000P] where P=(Fo^2^+2Fc^2^)/3'
_refine_ls_weighting_scheme calc
_refine_ls_wR_factor_gt 0.1275
_refine_ls_wR_factor_ref 0.1570
_reflns_number_gt 4133
_reflns_number_total 6984
_reflns_threshold_expression >2sigma(I)
_cod_data_source_file om300109e_si_004.cif
_cod_data_source_block str1215m_complex_4A
_cod_database_code 4078239

loop_
_space_group_symop_id
_space_group_symop_operation_xyz
1 'x, y, z'
2 '-x, y+1/2, -z+1/2'
3 '-x, -y, -z'
4 'x, -y-1/2, z-1/2'

loop_
_atom_site_label
_atom_site_type_symbol
_atom_site_fract_x
_atom_site_fract_y
_atom_site_fract_z
_atom_site_U_iso_or_equiv
_atom_site_adp_type
_atom_site_occupancy
_atom_site_symmetry_multiplicity
_atom_site_calc_flag
_atom_site_refinement_flags
Ir1 Ir 0.19748(3) 0.368387(16) 0.29168(3) 0.04304(14) Uani 1 1 d .
Cl2 Cl 0.0552(2) 0.36481(11) 0.13916(17) 0.0554(6) Uani 1 1 d .
C3 C 0.0329(8) 0.3691(4) 0.3632(5) 0.0370(18) Uani 1 1 d .
N7 N -0.0308(7) 0.3250(3) 0.4052(5) 0.0427(17) Uani 1 1 d .
O32 O -0.1911(7) 0.0680(3) 0.3013(6) 0.068(2) Uani 1 1 d .
N4 N -0.0375(7) 0.4188(3) 0.3831(5) 0.0446(18) Uani 1 1 d .
O30 O -0.3332(6) 0.1160(3) 0.1391(5) 0.0577(18) Uani 1 1 d .
C6 C -0.1399(8) 0.3459(5) 0.4480(6) 0.046(2) Uani 1 1 d .
H6 H -0.1988 0.3233 0.4805 0.056 Uiso 1 1 calc R
O28 O -0.3150(7) 0.2320(3) 0.0998(5) 0.0618(19) Uani 1 1 d .
C5 C -0.1444(9) 0.4041(5) 0.4339(7) 0.053(2) Uani 1 1 d .
H5 H -0.2076 0.4302 0.4543 0.063 Uiso 1 1 calc R
O19 O -0.3625(7) 0.5039(3) 0.0804(5) 0.075(2) Uani 1 1 d .
C21 C 0.0065(9) 0.2637(4) 0.4000(7) 0.051(2) Uani 1 1 d .
H21A H 0.0147 0.2472 0.4662 0.061 Uiso 1 1 calc R
H21B H 0.0948 0.2616 0.3777 0.061 Uiso 1 1 calc R
C22 C -0.0889(8) 0.2249(4) 0.3334(7) 0.043(2) Uani 1 1 d .
O17 O -0.3791(7) 0.6190(3) 0.1211(6) 0.068(2) Uani 1 1 d .
O15 O -0.2231(7) 0.6695(3) 0.2684(5) 0.0646(19) Uani 1 1 d .
C27 C -0.0975(8) 0.1653(4) 0.3545(7) 0.047(2) Uani 1 1 d .
H27 H -0.0497 0.1498 0.4116 0.056 Uiso 1 1 calc R
C26 C -0.1796(10) 0.1274(4) 0.2886(8) 0.052(2) Uani 1 1 d .
C25 C -0.2517(9) 0.1519(4) 0.2037(7) 0.049(2) Uani 1 1 d .
C24 C -0.2417(9) 0.2120(4) 0.1851(6) 0.047(2) Uani 1 1 d .
C23 C -0.1613(8) 0.2497(4) 0.2475(7) 0.045(2) Uani 1 1 d .
H23 H -0.1552 0.2900 0.2333 0.055 Uiso 1 1 calc R
C33 C -0.1066(12) 0.0410(5) 0.3808(9) 0.076(3) Uani 1 1 d .
H33A H -0.0138 0.0477 0.3726 0.115 Uiso 1 1 calc R
H33B H -0.1240 -0.0009 0.3813 0.115 Uiso 1 1 calc R
H33C H -0.1251 0.0581 0.4422 0.115 Uiso 1 1 calc R
C31 C -0.4684(11) 0.1150(5) 0.1606(10) 0.080(4) Uani 1 1 d .
H31A H -0.4715 0.0973 0.2243 0.119 Uiso 1 1 calc R
H31B H -0.5226 0.0921 0.1113 0.119 Uiso 1 1 calc R
H31C H -0.5025 0.1549 0.1608 0.119 Uiso 1 1 calc R
C29 C -0.3022(10) 0.2924(5) 0.0728(8) 0.071(3) Uani 1 1 d .
H29A H -0.3416 0.3174 0.1186 0.107 Uiso 1 1 calc R
H29B H -0.3479 0.2987 0.0075 0.107 Uiso 1 1 calc R
H29C H -0.2084 0.3022 0.0740 0.107 Uiso 1 1 calc R
C8 C 0.0003(9) 0.4792(4) 0.3580(7) 0.049(2) Uani 1 1 d .
H8A H 0.0766 0.4770 0.3206 0.059 Uiso 1 1 calc R
H8B H 0.0297 0.5005 0.4187 0.059 Uiso 1 1 calc R
C9 C -0.1098(8) 0.5146(4) 0.2994(6) 0.044(2) Uani 1 1 d .
C14 C -0.1901(9) 0.4883(4) 0.2217(7) 0.054(2) Uani 1 1 d .
H14 H -0.1851 0.4477 0.2102 0.064 Uiso 1 1 calc R
C13 C -0.2788(9) 0.5240(5) 0.1611(7) 0.051(2) Uani 1 1 d .
C12 C -0.2889(9) 0.5841(4) 0.1788(7) 0.052(2) Uani 1 1 d .
C11 C -0.2085(9) 0.6099(4) 0.2582(7) 0.047(2) Uani 1 1 d .
C10 C -0.1174(9) 0.5745(4) 0.3186(7) 0.050(2) Uani 1 1 d .
H10 H -0.0623 0.5913 0.3714 0.060 Uiso 1 1 calc R
C20 C -0.3636(11) 0.4421(5) 0.0610(9) 0.074(3) Uani 1 1 d .
H20A H -0.2745 0.4294 0.0513 0.110 Uiso 1 1 calc R
H20B H -0.4247 0.4339 0.0025 0.110 Uiso 1 1 calc R
H20C H -0.3924 0.4211 0.1159 0.110 Uiso 1 1 calc R
C18 C -0.3192(13) 0.6509(6) 0.0470(9) 0.091(4) Uani 1 1 d .
H18A H -0.2770 0.6864 0.0753 0.137 Uiso 1 1 calc R
H18B H -0.3877 0.6615 -0.0058 0.137 Uiso 1 1 calc R
H18C H -0.2528 0.6264 0.0218 0.137 Uiso 1 1 calc R
C16 C -0.1385(10) 0.6977(4) 0.3464(8) 0.063(3) Uani 1 1 d .
H16A H -0.1468 0.6776 0.4075 0.094 Uiso 1 1 calc R
H16B H -0.1652 0.7384 0.3514 0.094 Uiso 1 1 calc R
H16C H -0.0465 0.6959 0.3331 0.094 Uiso 1 1 calc R
C34 C 0.3251(9) 0.3447(6) 0.4204(7) 0.067(3) Uani 1 1 d .
H34 H 0.2536 0.3225 0.4384 0.080 Uiso 1 1 calc R
C35 C 0.3111(10) 0.4058(6) 0.4157(7) 0.065(3) Uani 1 1 d .
H35 H 0.2307 0.4214 0.4323 0.078 Uiso 1 1 calc R
C36 C 0.4154(13) 0.4505(6) 0.3857(9) 0.088(4) Uani 1 1 d .
H36A H 0.3767 0.4901 0.3845 0.106 Uiso 1 1 calc R
H36B H 0.4937 0.4502 0.4354 0.106 Uiso 1 1 calc R
C37 C 0.4591(12) 0.4382(7) 0.2897(10) 0.100(5) Uani 1 1 d .
H37A H 0.5470 0.4194 0.3004 0.120 Uiso 1 1 calc R
H37B H 0.4699 0.4758 0.2568 0.120 Uiso 1 1 calc R
C38 C 0.3672(10) 0.3997(6) 0.2220(8) 0.068(3) Uani 1 1 d .
H38 H 0.3048 0.4182 0.1757 0.082 Uiso 1 1 calc R
C39 C 0.3692(11) 0.3374(6) 0.2241(8) 0.064(3) Uani 1 1 d .
H39 H 0.3082 0.3181 0.1777 0.077 Uiso 1 1 calc R
C40 C 0.4581(14) 0.2991(7) 0.2921(12) 0.114(5) Uani 1 1 d .
H40A H 0.4333 0.2579 0.2788 0.137 Uiso 1 1 calc R
H40B H 0.5503 0.3041 0.2782 0.137 Uiso 1 1 calc R
C41 C 0.4527(12) 0.3112(7) 0.3975(11) 0.096(4) Uani 1 1 d .
H41A H 0.5314 0.3345 0.4225 0.116 Uiso 1 1 calc R
H41B H 0.4579 0.2737 0.4328 0.116 Uiso 1 1 calc R

loop_
_atom_site_aniso_label
_atom_site_aniso_U_11
_atom_site_aniso_U_22
_atom_site_aniso_U_33
_atom_site_aniso_U_23
_atom_site_aniso_U_13
_atom_site_aniso_U_12
Ir1 0.02832(18) 0.0610(3) 0.0377(2) -0.00199(19) -0.00437(12) -0.00405(17)
Cl2 0.0480(13) 0.0764(17) 0.0380(12) -0.0025(12) -0.0093(10) -0.0078(12)
C3 0.031(4) 0.056(5) 0.023(4) -0.002(4) -0.002(3) -0.003(4)
N7 0.034(4) 0.055(5) 0.037(4) 0.008(3) -0.006(3) -0.004(3)
O32 0.063(5) 0.053(5) 0.083(6) 0.002(4) -0.005(4) -0.006(4)
N4 0.032(4) 0.055(5) 0.043(4) -0.002(4) -0.011(3) -0.012(3)
O30 0.044(4) 0.061(4) 0.067(5) -0.024(3) 0.002(3) -0.012(3)
C6 0.026(4) 0.078(7) 0.036(5) 0.001(4) 0.005(4) -0.009(4)
O28 0.062(4) 0.069(5) 0.048(4) -0.009(3) -0.017(3) 0.002(3)
C5 0.036(5) 0.070(7) 0.050(6) -0.007(5) 0.000(4) -0.003(5)
O19 0.073(5) 0.071(5) 0.071(5) -0.013(4) -0.035(4) -0.010(4)
C21 0.038(5) 0.068(7) 0.043(5) 0.007(5) -0.014(4) -0.002(4)
C22 0.027(4) 0.054(6) 0.048(5) -0.004(4) 0.003(4) -0.001(4)
O17 0.055(4) 0.073(5) 0.069(5) -0.001(4) -0.017(4) 0.003(3)
O15 0.061(4) 0.054(5) 0.073(5) -0.008(4) -0.016(4) 0.006(3)
C27 0.035(5) 0.055(6) 0.048(6) 0.000(5) -0.006(4) 0.008(4)
C26 0.044(5) 0.048(6) 0.065(6) 0.000(5) 0.010(5) -0.003(4)
C25 0.041(5) 0.053(6) 0.053(6) -0.012(5) 0.003(4) -0.005(4)
C24 0.037(5) 0.063(7) 0.039(5) -0.011(4) -0.003(4) 0.000(4)
C23 0.034(5) 0.046(5) 0.053(6) -0.002(4) -0.008(4) 0.002(4)
C33 0.092(9) 0.055(7) 0.082(9) 0.011(6) 0.010(7) 0.010(6)
C31 0.046(6) 0.096(9) 0.094(9) -0.027(7) -0.002(6) -0.012(6)
C29 0.064(7) 0.079(8) 0.061(7) 0.011(6) -0.030(6) 0.000(6)
C8 0.040(5) 0.056(6) 0.047(6) 0.005(4) -0.009(4) -0.005(4)
C9 0.033(5) 0.055(6) 0.043(5) -0.006(4) -0.003(4) -0.006(4)
C14 0.050(5) 0.042(5) 0.066(7) -0.008(5) -0.006(5) -0.006(4)
C13 0.038(5) 0.068(7) 0.046(6) -0.004(5) -0.007(4) -0.008(4)
C12 0.037(5) 0.062(7) 0.053(6) 0.001(5) -0.013(4) 0.000(4)
C11 0.042(5) 0.046(5) 0.052(6) -0.003(4) 0.000(4) -0.005(4)
C10 0.043(5) 0.052(6) 0.050(6) -0.007(4) -0.011(4) -0.001(4)
C20 0.065(7) 0.069(8) 0.081(8) -0.020(6) -0.012(6) -0.018(6)
C18 0.074(8) 0.136(12) 0.059(8) 0.025(8) -0.014(7) -0.003(8)
C16 0.060(6) 0.059(7) 0.066(7) -0.012(5) -0.005(5) -0.007(5)
C34 0.030(5) 0.123(10) 0.047(6) 0.023(6) 0.001(4) -0.008(6)
C35 0.040(5) 0.092(9) 0.057(7) -0.010(6) -0.012(5) -0.008(6)
C36 0.087(9) 0.108(10) 0.067(8) -0.024(7) 0.002(7) -0.031(8)
C37 0.059(8) 0.136(13) 0.103(11) -0.021(9) 0.009(8) -0.034(8)
C38 0.045(6) 0.104(9) 0.061(7) -0.030(7) 0.023(5) -0.026(6)
C39 0.060(7) 0.081(8) 0.054(7) 0.007(6) 0.022(5) 0.000(6)
C40 0.074(9) 0.150(14) 0.119(13) 0.011(11) 0.019(9) 0.059(9)
C41 0.050(7) 0.140(13) 0.096(11) 0.025(9) -0.005(7) 0.030(7)

loop_
_atom_type_symbol
_atom_type_description
_atom_type_scat_dispersion_real
_atom_type_scat_dispersion_imag
_atom_type_scat_source
C C 0.0033 0.0016 'International Tables Vol C Tables 4.2.6.8 and 6.1.1.4'
H H 0.0000 0.0000 'International Tables Vol C Tables 4.2.6.8 and 6.1.1.4'
N N 0.0061 0.0033 'International Tables Vol C Tables 4.2.6.8 and 6.1.1.4'
O O 0.0106 0.0060 'International Tables Vol C Tables 4.2.6.8 and 6.1.1.4'
Cl Cl 0.1484 0.1585 'International Tables Vol C Tables 4.2.6.8 and 6.1.1.4'
Ir Ir -1.4442 7.9887 'International Tables Vol C Tables 4.2.6.8 and 6.1.1.4'

loop_
_geom_angle_atom_site_label_1
_geom_angle_atom_site_label_2
_geom_angle_atom_site_label_3
_geom_angle
C3 Ir1 Cl2 89.4(2)
C3 Ir1 C34 92.5(3)
C3 Ir1 C35 89.9(4)
C3 Ir1 C38 160.5(4)
C3 Ir1 C39 161.5(4)
C34 Ir1 Cl2 163.3(4)
C34 Ir1 C38 91.3(4)
C34 Ir1 C39 81.0(4)
C35 Ir1 Cl2 158.3(4)
C35 Ir1 C34 38.4(5)
C35 Ir1 C38 81.3(4)
C35 Ir1 C39 95.5(4)
C38 Ir1 Cl2 92.4(3)
C38 Ir1 C39 37.8(4)
C39 Ir1 Cl2 92.0(3)
N7 C3 Ir1 131.2(7)
N7 C3 N4 103.7(7)
N4 C3 Ir1 125.1(6)
C3 N7 C6 111.7(8)
C3 N7 C21 123.3(8)
C6 N7 C21 124.8(8)
C26 O32 C33 117.8(8)
C3 N4 C5 110.5(7)
C3 N4 C8 124.1(8)
C5 N4 C8 125.3(8)
C25 O30 C31 112.2(7)
C5 C6 N7 106.8(8)
C24 O28 C29 118.6(7)
C6 C5 N4 107.2(8)
C13 O19 C20 117.6(8)
N7 C21 C22 115.9(7)
C27 C22 C21 119.2(8)
C27 C22 C23 121.2(8)
C23 C22 C21 119.5(8)
C12 O17 C18 113.1(9)
C11 O15 C16 117.1(7)
C22 C27 C26 119.8(9)
O32 C26 C27 124.1(9)
O32 C26 C25 116.8(9)
C25 C26 C27 119.1(9)
O30 C25 C26 120.0(9)
C24 C25 O30 120.3(9)
C24 C25 C26 119.7(9)
O28 C24 C25 115.7(8)
O28 C24 C23 121.9(9)
C25 C24 C23 122.4(9)
C24 C23 C22 117.8(9)
N4 C8 C9 115.0(7)
C14 C9 C8 119.9(8)
C10 C9 C8 118.0(8)
C10 C9 C14 121.7(8)
C9 C14 C13 118.4(9)
O19 C13 C14 124.5(9)
O19 C13 C12 114.3(8)
C12 C13 C14 121.2(8)
O17 C12 C13 121.3(8)
O17 C12 C11 118.9(9)
C13 C12 C11 119.8(9)
O15 C11 C12 115.6(8)
O15 C11 C10 124.9(8)
C12 C11 C10 119.5(9)
C9 C10 C11 119.4(8)
C35 C34 Ir1 70.3(6)
C35 C34 C41 123.8(10)
C41 C34 Ir1 112.5(8)
C34 C35 Ir1 71.3(6)
C34 C35 C36 126.4(10)
C36 C35 Ir1 111.4(7)
C37 C36 C35 113.7(10)
C36 C37 C38 115.9(10)
C37 C38 Ir1 111.8(7)
C39 C38 Ir1 71.1(6)
C39 C38 C37 124.1(12)
C38 C39 Ir1 71.1(6)
C38 C39 C40 126.9(12)
C40 C39 Ir1 111.5(7)
C41 C40 C39 114.4(11)
C40 C41 C34 114.8(10)

loop_
_geom_bond_atom_site_label_1
_geom_bond_atom_site_label_2
_geom_bond_distance
Ir1 Cl2 2.372(2)
Ir1 C3 2.015(8)
Ir1 C34 2.107(10)
Ir1 C35 2.094(9)
Ir1 C38 2.162(9)
Ir1 C39 2.162(10)
C3 N7 1.344(10)
C3 N4 1.366(11)
N7 C6 1.381(11)
N7 C21 1.433(11)
O32 C26 1.354(10)
O32 C33 1.426(12)
N4 C5 1.384(11)
N4 C8 1.462(11)
O30 C25 1.383(11)
O30 C31 1.417(12)
C6 C5 1.323(14)
O28 C24 1.372(10)
O28 C29 1.419(12)
O19 C13 1.375(10)
O19 C20 1.415(12)
C21 C22 1.510(12)
C22 C27 1.378(13)
C22 C23 1.413(12)
O17 C12 1.369(11)
O17 C18 1.430(14)
O15 C11 1.356(11)
O15 C16 1.423(11)
C27 C26 1.422(13)
C26 C25 1.399(14)
C25 C24 1.380(13)
C24 C23 1.386(12)
C8 C9 1.505(12)
C9 C14 1.381(12)
C9 C10 1.378(12)
C14 C13 1.390(13)
C13 C12 1.379(13)
C12 C11 1.394(12)
C11 C10 1.398(12)
C34 C35 1.380(17)
C34 C41 1.545(16)
C35 C36 1.541(15)
C36 C37 1.458(16)
C37 C38 1.496(15)
C38 C39 1.401(16)
C39 C40 1.480(16)
C40 C41 1.472(18)

loop_
_geom_torsion_atom_site_label_1
_geom_torsion_atom_site_label_2
_geom_torsion_atom_site_label_3
_geom_torsion_atom_site_label_4
_geom_torsion
Ir1 C3 N7 C6 179.1(6)
Ir1 C3 N7 C21 -4.5(11)
Ir1 C3 N4 C5 -179.5(6)
Ir1 C3 N4 C8 -2.4(11)
Ir1 C34 C35 C36 -103.2(10)
Ir1 C34 C41 C40 -3.3(16)
Ir1 C35 C36 C37 -27.4(15)
Ir1 C38 C39 C40 -103.1(11)
Ir1 C39 C40 C41 -26.9(17)
Cl2 Ir1 C3 N7 97.0(7)
Cl2 Ir1 C3 N4 -85.8(6)
Cl2 Ir1 C34 C35 177.1(8)
Cl2 Ir1 C34 C41 57.6(14)
Cl2 Ir1 C35 C34 -177.7(6)
Cl2 Ir1 C35 C36 -55.0(13)
Cl2 Ir1 C38 C37 149.7(10)
Cl2 Ir1 C38 C39 -90.2(6)
Cl2 Ir1 C39 C38 91.4(6)
Cl2 Ir1 C39 C40 -145.4(10)
C3 Ir1 C34 C35 -86.6(6)
C3 Ir1 C34 C41 153.9(9)
C3 Ir1 C35 C34 94.2(6)
C3 Ir1 C35 C36 -143.0(9)
C3 Ir1 C38 C37 54.6(17)
C3 Ir1 C38 C39 174.8(9)
C3 Ir1 C39 C38 -174.5(10)
C3 Ir1 C39 C40 -51.2(18)
C3 N7 C6 C5 -0.7(9)
C3 N7 C21 C22 -107.5(9)
C3 N4 C5 C6 1.4(9)
C3 N4 C8 C9 126.9(8)
N7 C3 N4 C5 -1.7(9)
N7 C3 N4 C8 175.4(7)
N7 C6 C5 N4 -0.4(9)
N7 C21 C22 C27 -151.7(8)
N7 C21 C22 C23 32.2(12)
O32 C26 C25 O30 1.9(13)
O32 C26 C25 C24 -178.5(9)
N4 C3 N7 C6 1.5(9)
N4 C3 N7 C21 177.9(7)
N4 C8 C9 C14 -43.3(12)
N4 C8 C9 C10 143.7(9)
O30 C25 C24 O28 -0.9(12)
O30 C25 C24 C23 -179.9(8)
C6 N7 C21 C22 68.4(11)
O28 C24 C23 C22 -179.6(8)
C5 N4 C8 C9 -56.4(11)
O19 C13 C12 O17 2.0(14)
O19 C13 C12 C11 -179.6(9)
C21 N7 C6 C5 -177.0(7)
C21 C22 C27 C26 -175.5(8)
C21 C22 C23 C24 176.2(8)
C22 C27 C26 O32 177.9(9)
C22 C27 C26 C25 -0.8(13)
O17 C12 C11 O15 -3.1(13)
O17 C12 C11 C10 179.0(9)
O15 C11 C10 C9 -178.5(8)
C27 C22 C23 C24 0.2(13)
C27 C26 C25 O30 -179.4(8)
C27 C26 C25 C24 0.3(14)
C26 C25 C24 O28 179.5(8)
C26 C25 C24 C23 0.5(14)
C25 C24 C23 C22 -0.7(14)
C23 C22 C27 C26 0.5(13)
C33 O32 C26 C27 -5.9(14)
C33 O32 C26 C25 172.8(9)
C31 O30 C25 C26 92.8(11)
C31 O30 C25 C24 -86.8(11)
C29 O28 C24 C25 -175.8(9)
C29 O28 C24 C23 3.2(13)
C8 N4 C5 C6 -175.7(7)
C8 C9 C14 C13 -171.7(9)
C8 C9 C10 C11 172.9(9)
C9 C14 C13 O19 178.8(9)
C9 C14 C13 C12 -1.3(14)
C14 C9 C10 C11 0.0(14)
C14 C13 C12 O17 -177.9(9)
C14 C13 C12 C11 0.5(15)
C13 C12 C11 O15 178.5(8)
C13 C12 C11 C10 0.6(14)
C12 C11 C10 C9 -0.8(14)
C10 C9 C14 C13 1.1(14)
C20 O19 C13 C14 3.5(15)
C20 O19 C13 C12 -176.4(9)
C18 O17 C12 C13 -98.7(12)
C18 O17 C12 C11 82.9(12)
C16 O15 C11 C12 -177.5(9)
C16 O15 C11 C10 0.2(13)
C34 Ir1 C3 N7 -66.4(8)
C34 Ir1 C3 N4 110.7(7)
C34 Ir1 C35 C36 122.8(11)
C34 Ir1 C38 C37 -46.6(11)
C34 Ir1 C38 C39 73.6(7)
C34 Ir1 C39 C38 -103.9(7)
C34 Ir1 C39 C40 19.3(10)
C34 C35 C36 C37 54.7(16)
C35 Ir1 C3 N7 -104.7(8)
C35 Ir1 C3 N4 72.5(7)
C35 Ir1 C34 C41 -119.5(11)
C35 Ir1 C38 C37 -9.4(10)
C35 Ir1 C38 C39 110.7(7)
C35 Ir1 C39 C38 -68.2(7)
C35 Ir1 C39 C40 55.0(11)
C35 C34 C41 C40 -84.0(16)
C35 C36 C37 C38 20.1(19)
C36 C37 C38 Ir1 -3.4(17)
C36 C37 C38 C39 -84.8(15)
C37 C38 C39 Ir1 104.0(10)
C37 C38 C39 C40 0.9(16)
C38 Ir1 C3 N7 -167.4(10)
C38 Ir1 C3 N4 9.8(14)
C38 Ir1 C34 C35 74.2(6)
C38 Ir1 C34 C41 -45.2(10)
C38 Ir1 C35 C34 -103.3(7)
C38 Ir1 C35 C36 19.5(9)
C38 Ir1 C39 C40 123.2(13)
C38 C39 C40 C41 55.1(18)
C39 Ir1 C3 N7 2.4(16)
C39 Ir1 C3 N4 179.6(10)
C39 Ir1 C34 C35 110.8(7)
C39 Ir1 C34 C41 -8.7(9)
C39 Ir1 C35 C34 -68.1(6)
C39 Ir1 C35 C36 54.7(9)
C39 Ir1 C38 C37 -120.1(13)
C39 C40 C41 C34 20(2)
C41 C34 C35 Ir1 104.5(10)
C41 C34 C35 C36 1.3(16)
